data_4518922
loop_
_publ_author_name
'BinSabt, Mohammad H.'
'Al-Matar, Hamad M.'
'Balch, Alan L.'
'Shalaby, Mona A.'

_publ_section_title
;
 Synthesis and Electrochemistry of Novel Dumbbell-Shaped
 Bis-pyrazolino[60]fullerene Derivatives Formed Using Microwave Radiation
;
_journal_name_full 'ACS Omega'
_journal_paper_doi 10.1021/acsomega.1c02245
_journal_year 2021
_chemical_formula_moiety 'C26 H22 N4 O'
_chemical_formula_sum 'C26 H22 N4 O'
_chemical_formula_weight 406.49
_space_group_crystal_system triclinic
_space_group_IT_number 2
_space_group_name_Hall '-P 1'
_space_group_name_H-M_alt 'P -1'
_atom_sites_solution_hydrogens geom
_atom_sites_solution_primary direct
_atom_sites_solution_secondary difmap
_cell_angle_alpha 86.434(6)
_cell_angle_beta 89.453(6)
_cell_angle_gamma 83.523(6)
_cell_formula_units_Z 2
_cell_length_a 5.6471(7)
_cell_length_b 9.3471(12)
_cell_length_c 20.515(2)
_cell_measurement_reflns_used 3680
_cell_measurement_temperature 293
_cell_measurement_theta_max 24.97
_cell_measurement_theta_min 3.06
_cell_volume 1073.9(2)
_computing_cell_refinement 'CrystalClear-SM Expert 2.1 b46'
_computing_data_collection 'CrystalClear-SM Expert 2.1 b46 (Rigaku, 2016)'
_computing_data_reduction 'CrystalClear-SM Expert 2.1 b46'
_computing_molecular_graphics 'CrystalStructure 4.2'
_computing_publication_material 'CrystalStructure 4.2 (Rigaku, 2017)'
_computing_structure_refinement 'SHELXL Version 2017/1 (Sheldrick, 2008)'
_computing_structure_solution 'Superflip (Palatinus, et al., 2007)'
_diffrn_ambient_temperature 293
_diffrn_detector_area_resol_mean 10.000
_diffrn_measured_fraction_theta_full 0.979
_diffrn_measured_fraction_theta_max 0.979
_diffrn_measurement_device_type 'Rigaku R-AXIS RAPID'
_diffrn_measurement_method \w
_diffrn_radiation_type 'Mo K\a'
_diffrn_radiation_wavelength 0.71075
_diffrn_reflns_av_R_equivalents 0.0569
_diffrn_reflns_Laue_measured_fraction_full 0.979
_diffrn_reflns_Laue_measured_fraction_max 0.979
_diffrn_reflns_limit_h_max 6
_diffrn_reflns_limit_h_min -6
_diffrn_reflns_limit_k_max 10
_diffrn_reflns_limit_k_min -11
_diffrn_reflns_limit_l_max 24
_diffrn_reflns_limit_l_min -24
_diffrn_reflns_number 7387
_diffrn_reflns_point_group_measured_fraction_full 0.979
_diffrn_reflns_point_group_measured_fraction_max 0.979
_diffrn_reflns_theta_full 25.014
_diffrn_reflns_theta_max 25.014
_diffrn_reflns_theta_min 3.054
_diffrn_standards_number 0
_exptl_absorpt_coefficient_mu 0.079
_exptl_absorpt_correction_T_max 0.994
_exptl_absorpt_correction_T_min 0.313
_exptl_absorpt_correction_type multi-scan
_exptl_absorpt_process_details 'ABSCOR (Rigaku, 1995)'
_exptl_crystal_colour Colorless
_exptl_crystal_density_diffrn 1.257
_exptl_crystal_density_method 'not measured'
_exptl_crystal_description Block
_exptl_crystal_F_000 428.00
_exptl_crystal_size_max 0.200
_exptl_crystal_size_mid 0.200
_exptl_crystal_size_min 0.070
_refine_diff_density_max 0.17
_refine_diff_density_min -0.14
_refine_ls_extinction_method none
_refine_ls_goodness_of_fit_ref 0.859
_refine_ls_hydrogen_treatment constr
_refine_ls_number_parameters 280
_refine_ls_number_reflns 3718
_refine_ls_number_restraints 0
_refine_ls_R_factor_all 0.1575
_refine_ls_R_factor_gt 0.0480
_refine_ls_shift/su_max 0.000
_refine_ls_structure_factor_coef Fsqd
_refine_ls_weighting_details 'w = 1/[\s^2^(Fo^2^)+(0.0315P)^2^] where P=(Fo^2^+2Fc^2^)/3'
_refine_ls_weighting_scheme calc
_refine_ls_wR_factor_gt 0.0789
_refine_ls_wR_factor_ref 0.1011
_reflns_Friedel_coverage 0.000
_reflns_number_gt 1544
_reflns_number_total 3718
_reflns_threshold_expression F^2^>2.0\s(F^2^)
_cod_data_source_file ao1c02245_si_002.cif
_cod_data_source_block 6b
_cod_database_code 4518922

loop_
_space_group_symop_id
_space_group_symop_operation_xyz
1 +X,+Y,+Z
2 -X,-Y,-Z

loop_
_atom_site_label
_atom_site_type_symbol
_atom_site_fract_x
_atom_site_fract_y
_atom_site_fract_z
_atom_site_U_iso_or_equiv
_atom_site_adp_type
_atom_site_occupancy
_atom_site_site_symmetry_order
_atom_site_calc_flag
_atom_site_refinement_flags_posn
_atom_site_refinement_flags_adp
_atom_site_refinement_flags_occupancy
_atom_site_disorder_assembly
_atom_site_disorder_group
O1 O 0.4772(3) 0.74501(18) -0.00744(10) 0.0707(6) Uani 1 1 d . . . . .
N1 N -0.1125(4) 0.4239(2) -0.29356(11) 0.0644(7) Uani 1 1 d . . . . .
H1 H -0.253445 0.468078 -0.299406 0.077 Uiso 1 1 calc R U . . .
N2 N 0.0242(4) 0.4582(2) -0.24336(12) 0.0597(7) Uani 1 1 d . . . . .
N3 N 0.3037(4) 1.0701(2) 0.25587(11) 0.0569(7) Uani 1 1 d . . . . .
N4 N 0.2189(4) 1.1201(2) 0.31324(12) 0.0630(7) Uani 1 1 d . . . . .
H4A H 0.082284 1.099264 0.327368 0.076 Uiso 1 1 calc R U . . .
C1 C -0.0260(5) 0.3189(3) -0.33499(14) 0.0527(8) Uani 1 1 d . . . . .
C2 C 0.2004(5) 0.2440(3) -0.32666(14) 0.0628(8) Uani 1 1 d . . . . .
H2 H 0.300056 0.267129 -0.294006 0.075 Uiso 1 1 calc R U . . .
C3 C 0.2749(5) 0.1366(3) -0.36668(16) 0.0700(9) Uani 1 1 d . . . . .
H3 H 0.425157 0.085983 -0.360282 0.084 Uiso 1 1 calc R U . . .
C4 C 0.1342(5) 0.1011(3) -0.41626(14) 0.0702(9) Uani 1 1 d . . . . .
H4 H 0.187551 0.027942 -0.443348 0.084 Uiso 1 1 calc R U . . .
C5 C -0.0895(6) 0.1778(3) -0.42462(15) 0.0762(9) Uani 1 1 d . . . . .
H5 H -0.187941 0.155110 -0.457659 0.091 Uiso 1 1 calc R U . . .
C6 C -0.1677(5) 0.2858(3) -0.38526(14) 0.0665(9) Uani 1 1 d . . . . .
H6 H -0.316918 0.337320 -0.392257 0.080 Uiso 1 1 calc R U . . .
C7 C -0.0614(5) 0.5596(3) -0.20826(14) 0.0612(8) Uani 1 1 d . . . . .
H7 H -0.212984 0.606088 -0.217297 0.073 Uiso 1 1 calc R U . . .
C8 C 0.0724(5) 0.6039(2) -0.15464(13) 0.0518(7) Uani 1 1 d . . . . .
C9 C -0.0158(5) 0.7208(3) -0.12017(13) 0.0578(7) Uani 1 1 d . . . . .
H9 H -0.164963 0.768267 -0.131259 0.069 Uiso 1 1 calc R U . . .
C10 C 0.1081(5) 0.7702(3) -0.06983(14) 0.0651(8) Uani 1 1 d . . . . .
H10 H 0.044430 0.849211 -0.047438 0.078 Uiso 1 1 calc R U . . .
C11 C 0.3287(5) 0.6986(3) -0.05393(14) 0.0601(8) Uani 1 1 d . . . . .
C12 C 0.4217(5) 0.5812(3) -0.08597(14) 0.0649(8) Uani 1 1 d . . . . .
H12 H 0.569282 0.533050 -0.073836 0.078 Uiso 1 1 calc R U . . .
C13 C 0.2965(5) 0.5341(3) -0.13631(13) 0.0613(8) Uani 1 1 d . . . . .
H13 H 0.361683 0.454988 -0.158374 0.074 Uiso 1 1 calc R U . . .
C14 C 0.3916(5) 0.8020(3) 0.04957(15) 0.0564(8) Uani 1 1 d . . . . .
C15 C 0.1904(5) 0.7628(2) 0.08231(15) 0.0593(8) Uani 1 1 d . . . . .
H15 H 0.098294 0.698123 0.064932 0.071 Uiso 1 1 calc R U . . .
C16 C 0.1290(5) 0.8215(3) 0.14116(15) 0.0587(8) Uani 1 1 d . . . . .
H16 H -0.006437 0.796103 0.163079 0.070 Uiso 1 1 calc R U . . .
C17 C 0.2647(5) 0.9172(3) 0.16828(15) 0.0533(8) Uani 1 1 d . . . . .
C18 C 0.4670(5) 0.9533(3) 0.13483(15) 0.0600(8) Uani 1 1 d . . . . .
H18 H 0.561218 1.016731 0.152363 0.072 Uiso 1 1 calc R U . . .
C19 C 0.5286(5) 0.8967(3) 0.07663(15) 0.0591(8) Uani 1 1 d . . . . .
H19 H 0.664399 0.921999 0.054825 0.071 Uiso 1 1 calc R U . . .
C20 C 0.1908(5) 0.9770(3) 0.22958(15) 0.0612(8) Uani 1 1 d . . . . .
H20 H 0.056850 0.946894 0.250644 0.073 Uiso 1 1 calc R U . . .
C21 C 0.3493(5) 1.2044(3) 0.34957(15) 0.0542(7) Uani 1 1 d . . . . .
C22 C 0.2777(5) 1.2316(3) 0.41200(15) 0.0650(8) Uani 1 1 d . . . . .
H22 H 0.143669 1.193452 0.429176 0.078 Uiso 1 1 calc R U . . .
C23 C 0.4019(6) 1.3151(3) 0.44987(15) 0.0753(9) Uani 1 1 d . . . . .
H23 H 0.351005 1.333060 0.492127 0.090 Uiso 1 1 calc R U . . .
C24 C 0.6025(6) 1.3719(3) 0.42464(18) 0.0786(10) Uani 1 1 d . . . . .
H24 H 0.688282 1.427537 0.449730 0.094 Uiso 1 1 calc R U . . .
C25 C 0.6719(5) 1.3445(3) 0.36215(17) 0.0686(9) Uani 1 1 d . . . . .
H25 H 0.805046 1.383569 0.344924 0.082 Uiso 1 1 calc R U . . .
C26 C 0.5503(5) 1.2603(3) 0.32355(13) 0.0590(8) Uani 1 1 d . . . . .
H26 H 0.601994 1.241719 0.281415 0.071 Uiso 1 1 calc R U . . .

loop_
_atom_site_aniso_label
_atom_site_aniso_U_11
_atom_site_aniso_U_22
_atom_site_aniso_U_33
_atom_site_aniso_U_23
_atom_site_aniso_U_13
_atom_site_aniso_U_12
O1 0.0578(13) 0.0834(13) 0.0729(16) -0.0274(12) 0.0050(12) -0.0044(10)
N1 0.0558(15) 0.0665(15) 0.0696(19) -0.0118(13) -0.0082(14) 0.0037(12)
N2 0.0678(17) 0.0549(14) 0.0567(18) -0.0040(13) -0.0050(14) -0.0079(12)
N3 0.0616(16) 0.0586(14) 0.0493(17) -0.0044(13) 0.0004(13) -0.0005(12)
N4 0.0522(15) 0.0820(16) 0.0573(18) -0.0164(14) 0.0070(13) -0.0126(12)
C1 0.0572(19) 0.0444(15) 0.056(2) -0.0012(15) 0.0022(16) -0.0067(14)
C2 0.0554(19) 0.0601(17) 0.072(2) -0.0028(17) -0.0086(16) -0.0024(14)
C3 0.0595(19) 0.0622(18) 0.086(3) -0.0012(17) -0.0011(19) -0.0006(15)
C4 0.079(2) 0.0647(18) 0.068(2) -0.0155(17) 0.0129(19) -0.0064(17)
C5 0.082(2) 0.079(2) 0.069(3) -0.0095(19) -0.0114(19) -0.0132(18)
C6 0.063(2) 0.0649(19) 0.071(2) -0.0041(17) -0.0155(19) -0.0021(15)
C7 0.066(2) 0.0527(17) 0.064(2) 0.0010(16) -0.0020(17) -0.0042(14)
C8 0.0588(18) 0.0428(15) 0.053(2) -0.0026(14) 0.0043(15) -0.0023(13)
C9 0.0584(18) 0.0529(16) 0.059(2) -0.0037(15) 0.0064(16) 0.0058(14)
C10 0.0682(19) 0.0536(16) 0.072(2) -0.0075(16) 0.0009(17) 0.0014(15)
C11 0.069(2) 0.0528(16) 0.060(2) -0.0083(15) -0.0004(17) -0.0110(15)
C12 0.0607(19) 0.0580(17) 0.074(2) -0.0049(16) -0.0043(17) 0.0018(14)
C13 0.0653(19) 0.0536(16) 0.064(2) -0.0168(15) 0.0053(16) 0.0032(14)
C14 0.0524(19) 0.0570(17) 0.058(2) -0.0056(16) -0.0006(17) 0.0029(14)
C15 0.056(2) 0.0524(17) 0.070(2) -0.0096(17) -0.0031(17) -0.0076(14)
C16 0.0552(18) 0.0541(16) 0.066(2) 0.0013(15) 0.0013(16) -0.0041(14)
C17 0.057(2) 0.0533(17) 0.048(2) 0.0041(16) -0.0035(16) -0.0052(14)
C18 0.055(2) 0.0635(18) 0.064(2) -0.0054(17) -0.0020(17) -0.0143(14)
C19 0.0487(17) 0.0656(18) 0.064(2) -0.0081(16) 0.0007(16) -0.0101(14)
C20 0.064(2) 0.0601(17) 0.058(2) 0.0083(16) 0.0018(17) -0.0107(15)
C21 0.0505(18) 0.0554(16) 0.055(2) 0.0036(15) -0.0037(16) -0.0033(13)
C22 0.069(2) 0.0700(19) 0.056(2) -0.0058(17) 0.0076(17) -0.0089(15)
C23 0.087(2) 0.077(2) 0.063(2) -0.0164(18) 0.0052(19) -0.0077(17)
C24 0.087(3) 0.070(2) 0.081(3) -0.0135(19) -0.014(2) -0.0139(17)
C25 0.0621(19) 0.0670(19) 0.077(3) 0.0022(18) -0.0039(19) -0.0104(15)
C26 0.0583(18) 0.0638(17) 0.054(2) -0.0021(15) 0.0046(16) -0.0026(14)

loop_
_atom_type_symbol
_atom_type_description
_atom_type_scat_dispersion_real
_atom_type_scat_dispersion_imag
_atom_type_scat_source
C C 0.0033 0.0016
;
International Tables for Crystallography
(Vol. C, Tables 4.2.6.8 and 6.1.1.4)
;
H H 0.0000 0.0000
;
International Tables for Crystallography
(Vol. C, Table 6.1.1.4)
;
N N 0.0061 0.0033
;
International Tables for Crystallography
(Vol. C, Tables 4.2.6.8 and 6.1.1.4)
;
O O 0.0106 0.0060
;
International Tables for Crystallography
(Vol. C, Tables 4.2.6.8 and 6.1.1.4)
;

loop_
_geom_angle_atom_site_label_1
_geom_angle_atom_site_label_2
_geom_angle_atom_site_label_3
_geom_angle
_geom_angle_site_symmetry_1
_geom_angle_site_symmetry_3
_geom_angle_publ_flag
C14 O1 C11 122.6(2) . . ?
N2 N1 C1 120.6(2) . . ?
N2 N1 H1 119.7 . . ?
C1 N1 H1 119.7 . . ?
C7 N2 N1 117.8(2) . . ?
C20 N3 N4 117.6(3) . . ?
N3 N4 C21 121.1(3) . . ?
N3 N4 H4A 119.5 . . ?
C21 N4 H4A 119.5 . . ?
C6 C1 N1 119.5(3) . . ?
C6 C1 C2 119.1(3) . . ?
N1 C1 C2 121.4(3) . . ?
C3 C2 C1 119.6(3) . . ?
C3 C2 H2 120.2 . . ?
C1 C2 H2 120.2 . . ?
C2 C3 C4 121.9(3) . . ?
C2 C3 H3 119.1 . . ?
C4 C3 H3 119.1 . . ?
C3 C4 C5 118.0(3) . . ?
C3 C4 H4 121.0 . . ?
C5 C4 H4 121.0 . . ?
C6 C5 C4 121.2(3) . . ?
C6 C5 H5 119.4 . . ?
C4 C5 H5 119.4 . . ?
C5 C6 C1 120.2(3) . . ?
C5 C6 H6 119.9 . . ?
C1 C6 H6 119.9 . . ?
N2 C7 C8 121.4(3) . . ?
N2 C7 H7 119.3 . . ?
C8 C7 H7 119.3 . . ?
C9 C8 C13 117.1(2) . . ?
C9 C8 C7 120.5(3) . . ?
C13 C8 C7 122.3(3) . . ?
C8 C9 C10 122.8(3) . . ?
C8 C9 H9 118.6 . . ?
C10 C9 H9 118.6 . . ?
C11 C10 C9 117.9(3) . . ?
C11 C10 H10 121.0 . . ?
C9 C10 H10 121.0 . . ?
C12 C11 C10 121.3(3) . . ?
C12 C11 O1 115.6(3) . . ?
C10 C11 O1 123.0(3) . . ?
C11 C12 C13 119.9(3) . . ?
C11 C12 H12 120.0 . . ?
C13 C12 H12 120.0 . . ?
C12 C13 C8 120.9(3) . . ?
C12 C13 H13 119.6 . . ?
C8 C13 H13 119.6 . . ?
O1 C14 C19 116.0(3) . . ?
O1 C14 C15 124.1(3) . . ?
C19 C14 C15 119.8(3) . . ?
C16 C15 C14 119.0(3) . . ?
C16 C15 H15 120.5 . . ?
C14 C15 H15 120.5 . . ?
C15 C16 C17 121.6(3) . . ?
C15 C16 H16 119.2 . . ?
C17 C16 H16 119.2 . . ?
C16 C17 C18 118.3(3) . . ?
C16 C17 C20 119.4(3) . . ?
C18 C17 C20 122.3(3) . . ?
C19 C18 C17 120.6(3) . . ?
C19 C18 H18 119.7 . . ?
C17 C18 H18 119.7 . . ?
C18 C19 C14 120.8(3) . . ?
C18 C19 H19 119.6 . . ?
C14 C19 H19 119.6 . . ?
N3 C20 C17 122.3(3) . . ?
N3 C20 H20 118.9 . . ?
C17 C20 H20 118.9 . . ?
C22 C21 N4 119.0(3) . . ?
C22 C21 C26 120.0(3) . . ?
N4 C21 C26 121.0(3) . . ?
C21 C22 C23 121.0(3) . . ?
C21 C22 H22 119.5 . . ?
C23 C22 H22 119.5 . . ?
C22 C23 C24 119.8(3) . . ?
C22 C23 H23 120.1 . . ?
C24 C23 H23 120.1 . . ?
C25 C24 C23 118.7(3) . . ?
C25 C24 H24 120.6 . . ?
C23 C24 H24 120.6 . . ?
C24 C25 C26 122.3(3) . . ?
C24 C25 H25 118.9 . . ?
C26 C25 H25 118.9 . . ?
C25 C26 C21 118.2(3) . . ?
C25 C26 H26 120.9 . . ?
C21 C26 H26 120.9 . . ?

loop_
_geom_bond_atom_site_label_1
_geom_bond_atom_site_label_2
_geom_bond_distance
_geom_bond_site_symmetry_2
_geom_bond_publ_flag
O1 C14 1.376(3) . ?
O1 C11 1.396(3) . ?
N1 N2 1.368(2) . ?
N1 C1 1.383(3) . ?
N1 H1 0.8600 . ?
N2 C7 1.275(3) . ?
N3 C20 1.283(3) . ?
N3 N4 1.356(3) . ?
N4 C21 1.391(3) . ?
N4 H4A 0.8600 . ?
C1 C6 1.382(3) . ?
C1 C2 1.393(3) . ?
C2 C3 1.363(4) . ?
C2 H2 0.9300 . ?
C3 C4 1.376(3) . ?
C3 H3 0.9300 . ?
C4 C5 1.387(3) . ?
C4 H4 0.9300 . ?
C5 C6 1.364(3) . ?
C5 H5 0.9300 . ?
C6 H6 0.9300 . ?
C7 C8 1.448(3) . ?
C7 H7 0.9300 . ?
C8 C9 1.381(3) . ?
C8 C13 1.400(3) . ?
C9 C10 1.384(3) . ?
C9 H9 0.9300 . ?
C10 C11 1.378(3) . ?
C10 H10 0.9300 . ?
C11 C12 1.366(3) . ?
C12 C13 1.379(3) . ?
C12 H12 0.9300 . ?
C13 H13 0.9300 . ?
C14 C19 1.384(3) . ?
C14 C15 1.387(3) . ?
C15 C16 1.382(3) . ?
C15 H15 0.9300 . ?
C16 C17 1.386(3) . ?
C16 H16 0.9300 . ?
C17 C18 1.391(3) . ?
C17 C20 1.447(4) . ?
C18 C19 1.362(3) . ?
C18 H18 0.9300 . ?
C19 H19 0.9300 . ?
C20 H20 0.9300 . ?
C21 C22 1.370(4) . ?
C21 C26 1.391(3) . ?
C22 C23 1.383(3) . ?
C22 H22 0.9300 . ?
C23 C24 1.387(4) . ?
C23 H23 0.9300 . ?
C24 C25 1.368(4) . ?
C24 H24 0.9300 . ?
C25 C26 1.388(3) . ?
C25 H25 0.9300 . ?
C26 H26 0.9300 . ?

loop_
_geom_torsion_atom_site_label_1
_geom_torsion_atom_site_label_2
_geom_torsion_atom_site_label_3
_geom_torsion_atom_site_label_4
_geom_torsion
_geom_torsion_site_symmetry_1
_geom_torsion_site_symmetry_2
_geom_torsion_site_symmetry_3
_geom_torsion_site_symmetry_4
_geom_torsion_publ_flag
C1 N1 N2 C7 177.4(3) . . . . ?
C20 N3 N4 C21 170.5(2) . . . . ?
N2 N1 C1 C6 179.8(2) . . . . ?
N2 N1 C1 C2 0.7(4) . . . . ?
C6 C1 C2 C3 -2.1(4) . . . . ?
N1 C1 C2 C3 177.0(2) . . . . ?
C1 C2 C3 C4 1.2(4) . . . . ?
C2 C3 C4 C5 -0.3(4) . . . . ?
C3 C4 C5 C6 0.4(4) . . . . ?
C4 C5 C6 C1 -1.4(4) . . . . ?
N1 C1 C6 C5 -176.9(3) . . . . ?
C2 C1 C6 C5 2.3(4) . . . . ?
N1 N2 C7 C8 -179.3(2) . . . . ?
N2 C7 C8 C9 175.3(3) . . . . ?
N2 C7 C8 C13 -3.2(4) . . . . ?
C13 C8 C9 C10 0.5(4) . . . . ?
C7 C8 C9 C10 -178.0(3) . . . . ?
C8 C9 C10 C11 0.0(4) . . . . ?
C9 C10 C11 C12 -1.0(4) . . . . ?
C9 C10 C11 O1 175.1(2) . . . . ?
C14 O1 C11 C12 -145.1(3) . . . . ?
C14 O1 C11 C10 38.6(4) . . . . ?
C10 C11 C12 C13 1.5(4) . . . . ?
O1 C11 C12 C13 -174.9(2) . . . . ?
C11 C12 C13 C8 -0.9(4) . . . . ?
C9 C8 C13 C12 0.0(4) . . . . ?
C7 C8 C13 C12 178.5(3) . . . . ?
C11 O1 C14 C19 -153.3(2) . . . . ?
C11 O1 C14 C15 31.2(4) . . . . ?
O1 C14 C15 C16 176.4(2) . . . . ?
C19 C14 C15 C16 1.0(3) . . . . ?
C14 C15 C16 C17 -0.5(3) . . . . ?
C15 C16 C17 C18 -0.2(3) . . . . ?
C15 C16 C17 C20 179.2(2) . . . . ?
C16 C17 C18 C19 0.5(3) . . . . ?
C20 C17 C18 C19 -178.8(2) . . . . ?
C17 C18 C19 C14 -0.1(4) . . . . ?
O1 C14 C19 C18 -176.4(2) . . . . ?
C15 C14 C19 C18 -0.7(3) . . . . ?
N4 N3 C20 C17 179.6(2) . . . . ?
C16 C17 C20 N3 -177.3(2) . . . . ?
C18 C17 C20 N3 2.0(3) . . . . ?
N3 N4 C21 C22 -168.8(2) . . . . ?
N3 N4 C21 C26 10.8(3) . . . . ?
N4 C21 C22 C23 -179.9(2) . . . . ?
C26 C21 C22 C23 0.4(4) . . . . ?
C21 C22 C23 C24 -0.3(4) . . . . ?
C22 C23 C24 C25 0.5(4) . . . . ?
C23 C24 C25 C26 -0.9(4) . . . . ?
C24 C25 C26 C21 1.0(4) . . . . ?
C22 C21 C26 C25 -0.8(3) . . . . ?
N4 C21 C26 C25 179.6(2) . . . . ?
